data_4063796
loop_
_publ_author_name
'Voss, Tanja'
'Sortais, Jean-Baptiste'
'Fr\"ohlich, Roland'
'Kehr, Gerald'
'Erker, Gerhard'

_publ_section_title
;
 Alkene Addition of Frustrated P/B and N/B Lewis Pairs at the
 [3]Ferrocenophane Framework
;
_journal_issue 3
_journal_name_full Organometallics
_journal_page_first 584
_journal_paper_doi 10.1021/om100949k
_journal_volume 30
_journal_year 2011
_chemical_formula_sum 'C39 H29 B Cl2 F15 Fe N'
_chemical_formula_weight 934.19
_chemical_name_systematic
; 
 ? 
;
_space_group_IT_number 14
_symmetry_cell_setting monoclinic
_symmetry_space_group_name_Hall '-P 2ybc'
_symmetry_space_group_name_H-M 'P 1 21/c 1'
_atom_sites_solution_hydrogens 'at N from difmap, others geom'
_atom_sites_solution_primary direct
_atom_sites_solution_secondary difmap
_audit_creation_method SHELXL-97
_cell_angle_alpha 90.00
_cell_angle_beta 96.793(1)
_cell_angle_gamma 90.00
_cell_formula_units_Z 4
_cell_length_a 9.5446(1)
_cell_length_b 33.9450(5)
_cell_length_c 11.4541(2)
_cell_measurement_reflns_used 8269
_cell_measurement_temperature 223(2)
_cell_measurement_theta_max 27.48
_cell_measurement_theta_min 4.08
_cell_volume 3684.98(9)
_computing_cell_refinement 'Collect (Nonius B.V., 1998)'
_computing_data_collection 'Collect (Nonius B.V., 1998)'
_computing_data_reduction 'Denzo-SMN (Otwinowski & Minor, 1997)'
_computing_molecular_graphics 'XP (BrukerAXS, 2002)'
_computing_publication_material 'SHELXL-97 (Sheldrick, 1997)'
_computing_structure_refinement 'SHELXL-97 (Sheldrick, 1997)'
_computing_structure_solution 'SHELXS-97 (Sheldrick, 1990)'
_diffrn_ambient_temperature 223(2)
_diffrn_measured_fraction_theta_full 0.994
_diffrn_measured_fraction_theta_max 0.994
_diffrn_measurement_device_type 'Nonius KappaCCD APEXII'
_diffrn_measurement_method '\w and \f scans'
_diffrn_radiation_monochromator 'Montel mirror'
_diffrn_radiation_source 'rotating anode Nonius FR591'
_diffrn_radiation_type MoK\a
_diffrn_radiation_wavelength 0.71073
_diffrn_reflns_av_R_equivalents 0.051
_diffrn_reflns_av_sigmaI/netI 0.0335
_diffrn_reflns_limit_h_max 12
_diffrn_reflns_limit_h_min -12
_diffrn_reflns_limit_k_max 41
_diffrn_reflns_limit_k_min -44
_diffrn_reflns_limit_l_max 14
_diffrn_reflns_limit_l_min -14
_diffrn_reflns_number 33851
_diffrn_reflns_theta_full 27.48
_diffrn_reflns_theta_max 27.48
_diffrn_reflns_theta_min 4.13
_exptl_absorpt_coefficient_mu 0.663
_exptl_absorpt_correction_T_max 0.9246
_exptl_absorpt_correction_T_min 0.8412
_exptl_absorpt_correction_type multi-scan
_exptl_absorpt_process_details 'Denzo (Otwinowski, Borek, Majewski & Minor, 2003)'
_exptl_crystal_colour yellow
_exptl_crystal_density_diffrn 1.684
_exptl_crystal_density_method 'not measured'
_exptl_crystal_description block
_exptl_crystal_F_000 1880
_exptl_crystal_size_max 0.27
_exptl_crystal_size_mid 0.15
_exptl_crystal_size_min 0.12
_refine_diff_density_max 1.106
_refine_diff_density_min -1.001
_refine_diff_density_rms 0.075
_refine_ls_extinction_method none
_refine_ls_goodness_of_fit_ref 1.028
_refine_ls_hydrogen_treatment mixed
_refine_ls_matrix_type full
_refine_ls_number_parameters 540
_refine_ls_number_reflns 8405
_refine_ls_number_restraints 0
_refine_ls_restrained_S_all 1.028
_refine_ls_R_factor_all 0.0721
_refine_ls_R_factor_gt 0.0608
_refine_ls_shift/su_max 0.001
_refine_ls_shift/su_mean 0.000
_refine_ls_structure_factor_coef Fsqd
_refine_ls_weighting_details 'calc w=1/[\s^2^(Fo^2^)+(0.0875P)^2^+5.1042P] where P=(Fo^2^+2Fc^2^)/3'
_refine_ls_weighting_scheme calc
_refine_ls_wR_factor_gt 0.1628
_refine_ls_wR_factor_ref 0.1731
_reflns_number_gt 7005
_reflns_number_total 8405
_reflns_threshold_expression >2sigma(I)
_cod_data_source_file om100949k_si_004.cif
_cod_data_source_block erk5439
_cod_original_sg_symbol_H-M P21/c
_cod_database_code 4063796

loop_
_symmetry_equiv_pos_as_xyz
'x, y, z'
'-x, y+1/2, -z+1/2'
'-x, -y, -z'
'x, -y-1/2, z-1/2'

loop_
_atom_site_label
_atom_site_type_symbol
_atom_site_fract_x
_atom_site_fract_y
_atom_site_fract_z
_atom_site_U_iso_or_equiv
_atom_site_adp_type
_atom_site_occupancy
_atom_site_symmetry_multiplicity
_atom_site_calc_flag
_atom_site_refinement_flags
Fe Fe 0.41933(5) 0.198985(13) 0.83860(4) 0.03452(14) Uani 1 1 d .
N1 N 0.6021(2) 0.10667(7) 0.8269(2) 0.0273(5) Uani 1 1 d .
H1A H 0.647(4) 0.1163(10) 0.769(3) 0.031(8) Uiso 1 1 d .
B1 B 0.2769(3) 0.09200(9) 0.5635(3) 0.0267(6) Uani 1 1 d .
C1 C 0.6081(4) 0.21626(10) 0.7939(3) 0.0428(7) Uani 1 1 d .
C2 C 0.5567(4) 0.24436(10) 0.8719(4) 0.0501(8) Uani 1 1 d .
H2 H 0.6019 0.2518 0.9460 0.060 Uiso 1 1 calc R
C3 C 0.4253(4) 0.25907(11) 0.8178(4) 0.0562(10) Uani 1 1 d .
H3 H 0.3686 0.2779 0.8498 0.067 Uiso 1 1 calc R
C4 C 0.3948(4) 0.24028(11) 0.7068(4) 0.0522(9) Uani 1 1 d .
H4 H 0.3136 0.2442 0.6530 0.063 Uiso 1 1 calc R
C5 C 0.5083(4) 0.21466(10) 0.6916(3) 0.0440(7) Uani 1 1 d .
H5 H 0.5163 0.1991 0.6248 0.053 Uiso 1 1 calc R
C6 C 0.7380(3) 0.19105(10) 0.8177(3) 0.0436(8) Uani 1 1 d .
H6 H 0.7408 0.1733 0.7494 0.052 Uiso 1 1 calc R
C7 C 0.8720(4) 0.21645(13) 0.8280(5) 0.0670(12) Uani 1 1 d .
H7A H 0.8722 0.2324 0.7578 0.100 Uiso 1 1 calc R
H7B H 0.9544 0.1995 0.8365 0.100 Uiso 1 1 calc R
H7C H 0.8739 0.2335 0.8962 0.100 Uiso 1 1 calc R
C8 C 0.7414(3) 0.16511(10) 0.9283(3) 0.0439(8) Uani 1 1 d .
H8A H 0.8313 0.1509 0.9375 0.053 Uiso 1 1 calc R
H8B H 0.7417 0.1827 0.9962 0.053 Uiso 1 1 calc R
C9 C 0.6232(3) 0.13477(9) 0.9347(2) 0.0344(6) Uani 1 1 d .
H9 H 0.6463 0.1187 1.0065 0.041 Uiso 1 1 calc R
C10 C 0.4794(3) 0.15165(9) 0.9364(2) 0.0340(6) Uani 1 1 d .
C11 C 0.4119(4) 0.17915(10) 1.0045(3) 0.0426(7) Uani 1 1 d .
H11 H 0.4514 0.1916 1.0740 0.051 Uiso 1 1 calc R
C12 C 0.2723(4) 0.18411(11) 0.9468(3) 0.0431(7) Uani 1 1 d .
H12 H 0.2032 0.2008 0.9720 0.052 Uiso 1 1 calc R
C13 C 0.2540(3) 0.15956(9) 0.8439(3) 0.0351(6) Uani 1 1 d .
H13 H 0.1722 0.1573 0.7899 0.042 Uiso 1 1 calc R
C14 C 0.3840(3) 0.13929(8) 0.8397(2) 0.0293(5) Uani 1 1 d .
C15 C 0.4418(3) 0.10644(8) 0.7720(2) 0.0268(5) Uani 1 1 d .
H15 H 0.3987 0.0815 0.7945 0.032 Uiso 1 1 calc R
C16 C 0.4263(3) 0.10874(8) 0.6385(2) 0.0257(5) Uani 1 1 d .
H16A H 0.5050 0.0942 0.6114 0.031 Uiso 1 1 calc R
H16B H 0.4373 0.1364 0.6167 0.031 Uiso 1 1 calc R
C17 C 0.6688(3) 0.06541(9) 0.8528(3) 0.0334(6) Uani 1 1 d .
C18 C 0.8250(3) 0.07067(10) 0.8955(3) 0.0424(7) Uani 1 1 d .
H18A H 0.8354 0.0835 0.9717 0.064 Uiso 1 1 calc R
H18B H 0.8685 0.0868 0.8398 0.064 Uiso 1 1 calc R
H18C H 0.8706 0.0451 0.9023 0.064 Uiso 1 1 calc R
C19 C 0.5926(4) 0.04407(11) 0.9447(3) 0.0450(8) Uani 1 1 d .
H19A H 0.6346 0.0183 0.9602 0.067 Uiso 1 1 calc R
H19B H 0.4936 0.0411 0.9153 0.067 Uiso 1 1 calc R
H19C H 0.6014 0.0593 1.0168 0.067 Uiso 1 1 calc R
C20 C 0.6547(4) 0.04140(9) 0.7390(3) 0.0410(7) Uani 1 1 d .
H20A H 0.6995 0.0159 0.7538 0.062 Uiso 1 1 calc R
H20B H 0.7001 0.0554 0.6799 0.062 Uiso 1 1 calc R
H20C H 0.5556 0.0377 0.7112 0.062 Uiso 1 1 calc R
C21 C 0.2944(3) 0.08919(8) 0.4212(2) 0.0298(5) Uani 1 1 d .
C22 C 0.1913(3) 0.07003(10) 0.3449(3) 0.0350(6) Uani 1 1 d .
F22 F 0.07908(19) 0.05357(6) 0.38929(16) 0.0466(5) Uani 1 1 d .
C23 C 0.1943(3) 0.06553(11) 0.2262(3) 0.0419(7) Uani 1 1 d .
F23 F 0.0923(2) 0.04592(8) 0.15960(18) 0.0632(7) Uani 1 1 d .
C24 C 0.3056(4) 0.08061(11) 0.1746(3) 0.0435(7) Uani 1 1 d .
F24 F 0.3118(3) 0.07648(9) 0.05889(17) 0.0669(7) Uani 1 1 d .
C25 C 0.4089(3) 0.10083(11) 0.2436(3) 0.0415(7) Uani 1 1 d .
F25 F 0.5195(2) 0.11587(8) 0.19594(18) 0.0589(6) Uani 1 1 d .
C26 C 0.4008(3) 0.10512(9) 0.3627(3) 0.0334(6) Uani 1 1 d .
F26 F 0.50657(18) 0.12628(6) 0.42121(15) 0.0414(4) Uani 1 1 d .
C31 C 0.2498(3) 0.04814(8) 0.6201(2) 0.0287(5) Uani 1 1 d .
C32 C 0.2926(3) 0.01272(9) 0.5753(3) 0.0341(6) Uani 1 1 d .
F32 F 0.3526(2) 0.01167(6) 0.47466(17) 0.0465(5) Uani 1 1 d .
C33 C 0.2794(3) -0.02386(9) 0.6283(3) 0.0421(7) Uani 1 1 d .
F33 F 0.3201(3) -0.05670(6) 0.5775(2) 0.0592(6) Uani 1 1 d .
C34 C 0.2246(4) -0.02583(9) 0.7337(3) 0.0429(7) Uani 1 1 d .
F34 F 0.2115(3) -0.06090(6) 0.7864(2) 0.0582(6) Uani 1 1 d .
C35 C 0.1830(3) 0.00802(9) 0.7845(3) 0.0365(6) Uani 1 1 d .
F35 F 0.1315(2) 0.00716(6) 0.88873(17) 0.0480(5) Uani 1 1 d .
C36 C 0.1960(3) 0.04367(8) 0.7273(3) 0.0309(6) Uani 1 1 d .
F36 F 0.15430(18) 0.07590(5) 0.78389(15) 0.0345(4) Uani 1 1 d .
C41 C 0.1401(3) 0.12209(8) 0.5645(2) 0.0272(5) Uani 1 1 d .
C42 C 0.0008(3) 0.11209(8) 0.5780(2) 0.0300(6) Uani 1 1 d .
F42 F -0.03620(17) 0.07439(5) 0.59660(16) 0.0365(4) Uani 1 1 d .
C43 C -0.1086(3) 0.13879(10) 0.5722(3) 0.0341(6) Uani 1 1 d .
F43 F -0.24044(17) 0.12630(6) 0.58737(18) 0.0443(4) Uani 1 1 d .
C44 C -0.0862(3) 0.17763(10) 0.5501(3) 0.0399(7) Uani 1 1 d .
F44 F -0.1925(2) 0.20373(6) 0.5432(2) 0.0550(6) Uani 1 1 d .
C45 C 0.0479(3) 0.18947(9) 0.5320(3) 0.0372(6) Uani 1 1 d .
F45 F 0.0736(2) 0.22730(6) 0.5082(2) 0.0551(5) Uani 1 1 d .
C46 C 0.1545(3) 0.16175(9) 0.5378(3) 0.0317(6) Uani 1 1 d .
F46 F 0.27971(18) 0.17558(5) 0.51086(17) 0.0398(4) Uani 1 1 d .
C100 C -0.0648(7) 0.14628(17) 0.2411(5) 0.0854(16) Uani 1 1 d .
H10A H -0.0873 0.1271 0.1776 0.102 Uiso 1 1 calc R
H10B H -0.0350 0.1317 0.3137 0.102 Uiso 1 1 calc R
Cl1 Cl -0.2102(2) 0.17349(8) 0.25811(15) 0.1243(7) Uani 1 1 d .
Cl2 Cl 0.0744(3) 0.17730(12) 0.2071(3) 0.1846(14) Uani 1 1 d .

loop_
_atom_site_aniso_label
_atom_site_aniso_U_11
_atom_site_aniso_U_22
_atom_site_aniso_U_33
_atom_site_aniso_U_23
_atom_site_aniso_U_13
_atom_site_aniso_U_12
Fe 0.0347(2) 0.0315(2) 0.0373(2) -0.00571(17) 0.00401(17) 0.00231(16)
N1 0.0244(11) 0.0325(12) 0.0246(11) -0.0005(9) 0.0006(8) 0.0016(9)
B1 0.0246(13) 0.0286(14) 0.0266(14) 0.0002(11) 0.0018(11) -0.0004(11)
C1 0.0411(17) 0.0363(16) 0.0511(19) -0.0103(14) 0.0065(14) -0.0102(13)
C2 0.051(2) 0.0364(17) 0.062(2) -0.0160(16) 0.0037(17) -0.0063(15)
C3 0.060(2) 0.0321(17) 0.077(3) -0.0071(17) 0.009(2) 0.0015(15)
C4 0.055(2) 0.0391(18) 0.061(2) 0.0107(16) 0.0017(17) -0.0028(15)
C5 0.0487(19) 0.0376(16) 0.0459(18) 0.0000(14) 0.0062(14) -0.0124(14)
C6 0.0324(15) 0.0430(17) 0.056(2) -0.0173(15) 0.0064(14) -0.0101(13)
C7 0.043(2) 0.060(2) 0.099(3) -0.022(2) 0.011(2) -0.0196(18)
C8 0.0323(15) 0.0484(18) 0.0484(18) -0.0168(15) -0.0070(13) 0.0012(13)
C9 0.0359(15) 0.0416(16) 0.0242(13) -0.0080(11) -0.0025(11) 0.0046(12)
C10 0.0340(14) 0.0400(15) 0.0282(13) -0.0038(12) 0.0045(11) 0.0022(12)
C11 0.0453(17) 0.0495(19) 0.0336(15) -0.0117(14) 0.0073(13) 0.0047(14)
C12 0.0395(16) 0.0502(19) 0.0413(17) -0.0065(14) 0.0125(13) 0.0071(14)
C13 0.0281(14) 0.0374(15) 0.0410(16) -0.0033(12) 0.0089(11) 0.0045(11)
C14 0.0271(13) 0.0332(14) 0.0279(13) -0.0015(11) 0.0042(10) 0.0026(11)
C15 0.0207(11) 0.0313(13) 0.0277(13) -0.0013(10) -0.0004(9) 0.0014(10)
C16 0.0231(12) 0.0288(12) 0.0249(12) -0.0008(10) 0.0022(9) 0.0004(10)
C17 0.0308(14) 0.0352(14) 0.0336(14) 0.0042(12) 0.0009(11) 0.0055(11)
C18 0.0326(15) 0.0465(18) 0.0464(18) 0.0011(14) -0.0018(13) 0.0095(13)
C19 0.0450(18) 0.0470(18) 0.0427(18) 0.0159(14) 0.0049(14) 0.0030(14)
C20 0.0442(17) 0.0336(15) 0.0440(17) -0.0060(13) -0.0002(13) 0.0106(13)
C21 0.0260(12) 0.0343(14) 0.0285(13) -0.0016(11) 0.0004(10) 0.0038(11)
C22 0.0280(13) 0.0450(16) 0.0319(14) -0.0025(12) 0.0028(11) -0.0016(12)
F22 0.0348(9) 0.0666(13) 0.0384(10) -0.0076(9) 0.0044(7) -0.0180(9)
C23 0.0370(16) 0.0542(19) 0.0333(15) -0.0087(14) -0.0016(12) -0.0015(14)
F23 0.0546(13) 0.0930(18) 0.0396(11) -0.0202(11) -0.0051(9) -0.0200(12)
C24 0.0461(18) 0.060(2) 0.0241(14) -0.0030(13) 0.0044(12) 0.0033(15)
F24 0.0696(15) 0.105(2) 0.0269(10) -0.0135(11) 0.0089(9) -0.0098(14)
C25 0.0360(15) 0.059(2) 0.0300(15) 0.0049(14) 0.0080(12) -0.0002(14)
F25 0.0487(12) 0.0930(17) 0.0374(10) 0.0066(11) 0.0144(9) -0.0127(11)
C26 0.0273(13) 0.0403(15) 0.0321(14) 0.0013(12) 0.0012(10) -0.0007(11)
F26 0.0338(9) 0.0566(11) 0.0336(9) 0.0010(8) 0.0024(7) -0.0130(8)
C31 0.0246(12) 0.0290(13) 0.0312(13) -0.0022(10) -0.0015(10) 0.0002(10)
C32 0.0318(14) 0.0332(14) 0.0359(15) -0.0026(12) -0.0018(11) 0.0016(11)
F32 0.0544(12) 0.0446(11) 0.0416(10) -0.0071(8) 0.0101(9) 0.0118(9)
C33 0.0410(16) 0.0282(14) 0.0535(19) -0.0060(13) -0.0093(14) 0.0054(12)
F33 0.0716(15) 0.0312(10) 0.0715(15) -0.0108(9) -0.0051(11) 0.0126(10)
C34 0.0427(17) 0.0301(15) 0.0525(19) 0.0091(13) -0.0077(14) -0.0035(13)
F34 0.0692(14) 0.0311(10) 0.0712(15) 0.0160(9) -0.0053(11) -0.0039(9)
C35 0.0322(14) 0.0385(16) 0.0378(16) 0.0066(12) -0.0003(12) -0.0036(12)
F35 0.0519(11) 0.0507(11) 0.0415(10) 0.0138(9) 0.0062(9) -0.0076(9)
C36 0.0273(13) 0.0295(13) 0.0350(14) -0.0003(11) 0.0009(10) 0.0002(10)
F36 0.0360(9) 0.0351(9) 0.0334(9) -0.0010(7) 0.0083(7) -0.0002(7)
C41 0.0246(12) 0.0311(13) 0.0254(12) 0.0025(10) 0.0005(9) 0.0011(10)
C42 0.0280(13) 0.0323(14) 0.0292(13) 0.0032(11) 0.0016(10) -0.0026(11)
F42 0.0263(8) 0.0350(9) 0.0480(10) 0.0008(7) 0.0037(7) -0.0050(7)
C43 0.0213(12) 0.0481(17) 0.0326(14) 0.0014(12) 0.0023(10) 0.0009(11)
F43 0.0226(8) 0.0572(12) 0.0538(11) 0.0003(9) 0.0069(7) 0.0012(8)
C44 0.0307(14) 0.0470(18) 0.0420(17) 0.0055(14) 0.0038(12) 0.0150(13)
F44 0.0388(11) 0.0575(13) 0.0690(14) 0.0142(10) 0.0071(10) 0.0225(9)
C45 0.0357(15) 0.0329(14) 0.0422(16) 0.0086(12) 0.0008(12) 0.0059(12)
F45 0.0477(11) 0.0369(10) 0.0795(15) 0.0217(10) 0.0018(10) 0.0081(9)
C46 0.0251(13) 0.0359(14) 0.0336(14) 0.0071(11) 0.0012(10) -0.0001(11)
F46 0.0272(8) 0.0397(9) 0.0523(11) 0.0148(8) 0.0033(7) -0.0021(7)
C100 0.119(5) 0.079(3) 0.055(3) 0.008(2) -0.005(3) 0.010(3)
Cl1 0.0958(11) 0.193(2) 0.0790(10) 0.0112(12) -0.0099(8) -0.0283(13)
Cl2 0.1149(17) 0.277(4) 0.171(2) 0.071(3) 0.0528(16) 0.001(2)

loop_
_atom_type_symbol
_atom_type_description
_atom_type_scat_dispersion_real
_atom_type_scat_dispersion_imag
_atom_type_scat_source
C C 0.0033 0.0016 'International Tables Vol C Tables 4.2.6.8 and 6.1.1.4'
H H 0.0000 0.0000 'International Tables Vol C Tables 4.2.6.8 and 6.1.1.4'
B B 0.0013 0.0007 'International Tables Vol C Tables 4.2.6.8 and 6.1.1.4'
N N 0.0061 0.0033 'International Tables Vol C Tables 4.2.6.8 and 6.1.1.4'
F F 0.0171 0.0103 'International Tables Vol C Tables 4.2.6.8 and 6.1.1.4'
Cl Cl 0.1484 0.1585 'International Tables Vol C Tables 4.2.6.8 and 6.1.1.4'
Fe Fe 0.3463 0.8444 'International Tables Vol C Tables 4.2.6.8 and 6.1.1.4'

loop_
_geom_angle_atom_site_label_1
_geom_angle_atom_site_label_2
_geom_angle_atom_site_label_3
_geom_angle
C10 Fe C1 99.76(14)
C10 Fe C11 41.26(12)
C1 Fe C11 117.77(14)
C10 Fe C2 111.57(15)
C1 Fe C2 41.47(14)
C11 Fe C2 99.74(16)
C10 Fe C12 68.56(13)
C1 Fe C12 157.54(15)
C11 Fe C12 41.04(14)
C2 Fe C12 123.26(15)
C10 Fe C5 123.36(13)
C1 Fe C5 40.96(14)
C11 Fe C5 157.45(14)
C2 Fe C5 68.61(15)
C12 Fe C5 161.16(14)
C10 Fe C4 163.52(14)
C1 Fe C4 69.08(15)
C11 Fe C4 154.60(15)
C2 Fe C4 68.61(16)
C12 Fe C4 126.01(15)
C5 Fe C4 40.45(15)
C10 Fe C14 40.69(11)
C1 Fe C14 116.13(12)
C11 Fe C14 69.04(12)
C2 Fe C14 148.24(14)
C12 Fe C14 68.12(12)
C5 Fe C14 110.27(12)
C4 Fe C14 132.33(14)
C10 Fe C3 148.30(15)
C1 Fe C3 69.16(15)
C11 Fe C3 116.31(16)
C2 Fe C3 40.73(16)
C12 Fe C3 110.25(16)
C5 Fe C3 68.05(16)
C4 Fe C3 40.50(16)
C14 Fe C3 170.56(14)
C10 Fe C13 68.59(12)
C1 Fe C13 154.12(12)
C11 Fe C13 69.34(13)
C2 Fe C13 163.82(14)
C12 Fe C13 40.84(13)
C5 Fe C13 125.69(13)
C4 Fe C13 116.14(14)
C14 Fe C13 40.34(11)
C3 Fe C13 132.46(14)
C17 N1 C9 113.0(2)
C17 N1 C15 115.2(2)
C9 N1 C15 110.3(2)
C17 N1 H1A 105(2)
C9 N1 H1A 110(2)
C15 N1 H1A 103(2)
C31 B1 C41 113.1(2)
C31 B1 C21 111.8(2)
C41 B1 C21 102.3(2)
C31 B1 C16 105.5(2)
C41 B1 C16 114.3(2)
C21 B1 C16 110.1(2)
C5 C1 C2 107.1(3)
C5 C1 C6 125.8(3)
C2 C1 C6 127.0(3)
C5 C1 Fe 70.50(19)
C2 C1 Fe 69.7(2)
C6 C1 Fe 122.0(2)
C3 C2 C1 108.2(3)
C3 C2 Fe 70.6(2)
C1 C2 Fe 68.83(18)
C3 C2 H2 125.9
C1 C2 H2 125.9
Fe C2 H2 126.2
C2 C3 C4 108.0(3)
C2 C3 Fe 68.7(2)
C4 C3 Fe 69.7(2)
C2 C3 H3 126.0
C4 C3 H3 126.0
Fe C3 H3 127.2
C5 C4 C3 107.8(3)
C5 C4 Fe 69.4(2)
C3 C4 Fe 69.8(2)
C5 C4 H4 126.1
C3 C4 H4 126.1
Fe C4 H4 126.3
C4 C5 C1 108.9(3)
C4 C5 Fe 70.2(2)
C1 C5 Fe 68.5(2)
C4 C5 H5 125.6
C1 C5 H5 125.6
Fe C5 H5 127.3
C1 C6 C7 110.8(3)
C1 C6 C8 114.2(3)
C7 C6 C8 108.7(3)
C1 C6 H6 107.6
C7 C6 H6 107.6
C8 C6 H6 107.6
C6 C7 H7A 109.5
C6 C7 H7B 109.5
H7A C7 H7B 109.5
C6 C7 H7C 109.5
H7A C7 H7C 109.5
H7B C7 H7C 109.5
C9 C8 C6 118.6(3)
C9 C8 H8A 107.7
C6 C8 H8A 107.7
C9 C8 H8B 107.7
C6 C8 H8B 107.7
H8A C8 H8B 107.1
C10 C9 C8 115.2(3)
C10 C9 N1 102.3(2)
C8 C9 N1 113.6(2)
C10 C9 H9 108.5
C8 C9 H9 108.5
N1 C9 H9 108.5
C14 C10 C11 109.5(3)
C14 C10 C9 112.7(2)
C11 C10 C9 137.6(3)
C14 C10 Fe 71.61(17)
C11 C10 Fe 70.21(19)
C9 C10 Fe 120.3(2)
C10 C11 C12 106.4(3)
C10 C11 Fe 68.53(18)
C12 C11 Fe 70.12(19)
C10 C11 H11 126.8
C12 C11 H11 126.8
Fe C11 H11 126.1
C11 C12 C13 109.1(3)
C11 C12 Fe 68.84(19)
C13 C12 Fe 70.80(18)
C11 C12 H12 125.4
C13 C12 H12 125.4
Fe C12 H12 126.5
C14 C13 C12 106.6(3)
C14 C13 Fe 69.04(17)
C12 C13 Fe 68.36(18)
C14 C13 H13 126.7
C12 C13 H13 126.7
Fe C13 H13 127.4
C10 C14 C13 108.3(2)
C10 C14 C15 112.6(2)
C13 C14 C15 138.7(3)
C10 C14 Fe 67.70(17)
C13 C14 Fe 70.61(17)
C15 C14 Fe 131.2(2)
C14 C15 C16 118.9(2)
C14 C15 N1 100.8(2)
C16 C15 N1 111.9(2)
C14 C15 H15 108.2
C16 C15 H15 108.2
N1 C15 H15 108.2
C15 C16 B1 118.3(2)
C15 C16 H16A 107.7
B1 C16 H16A 107.7
C15 C16 H16B 107.7
B1 C16 H16B 107.7
H16A C16 H16B 107.1
C18 C17 C20 108.7(3)
C18 C17 C19 111.2(3)
C20 C17 C19 109.4(3)
C18 C17 N1 108.6(2)
C20 C17 N1 109.0(2)
C19 C17 N1 110.0(2)
C17 C18 H18A 109.5
C17 C18 H18B 109.5
H18A C18 H18B 109.5
C17 C18 H18C 109.5
H18A C18 H18C 109.5
H18B C18 H18C 109.5
C17 C19 H19A 109.5
C17 C19 H19B 109.5
H19A C19 H19B 109.5
C17 C19 H19C 109.5
H19A C19 H19C 109.5
H19B C19 H19C 109.5
C17 C20 H20A 109.5
C17 C20 H20B 109.5
H20A C20 H20B 109.5
C17 C20 H20C 109.5
H20A C20 H20C 109.5
H20B C20 H20C 109.5
C26 C21 C22 112.3(3)
C26 C21 B1 127.9(2)
C22 C21 B1 119.7(2)
F22 C22 C23 115.8(3)
F22 C22 C21 119.0(3)
C23 C22 C21 125.2(3)
F23 C23 C22 121.3(3)
F23 C23 C24 119.1(3)
C22 C23 C24 119.5(3)
F24 C24 C25 120.6(3)
F24 C24 C23 120.8(3)
C25 C24 C23 118.6(3)
F25 C25 C24 120.1(3)
F25 C25 C26 119.9(3)
C24 C25 C26 120.0(3)
F26 C26 C25 114.8(3)
F26 C26 C21 120.9(3)
C25 C26 C21 124.3(3)
C32 C31 C36 112.7(3)
C32 C31 B1 124.6(2)
C36 C31 B1 122.2(2)
F32 C32 C31 120.9(3)
F32 C32 C33 114.7(3)
C31 C32 C33 124.4(3)
F33 C33 C34 120.2(3)
F33 C33 C32 120.5(3)
C34 C33 C32 119.3(3)
F34 C34 C35 120.3(3)
F34 C34 C33 120.2(3)
C35 C34 C33 119.5(3)
F35 C35 C34 121.0(3)
F35 C35 C36 120.0(3)
C34 C35 C36 119.0(3)
F36 C36 C35 115.5(3)
F36 C36 C31 119.6(2)
C35 C36 C31 125.0(3)
C46 C41 C42 112.3(2)
C46 C41 B1 119.8(2)
C42 C41 B1 127.6(2)
F42 C42 C43 114.8(2)
F42 C42 C41 121.1(2)
C43 C42 C41 124.0(3)
F43 C43 C44 119.5(3)
F43 C43 C42 119.8(3)
C44 C43 C42 120.7(3)
F44 C44 C43 121.0(3)
F44 C44 C45 120.5(3)
C43 C44 C45 118.5(3)
F45 C45 C44 120.3(3)
F45 C45 C46 120.7(3)
C44 C45 C46 119.0(3)
F46 C46 C45 114.7(3)
F46 C46 C41 119.9(2)
C45 C46 C41 125.4(3)
Cl1 C100 Cl2 110.2(3)
Cl1 C100 H10A 109.6
Cl2 C100 H10A 109.6
Cl1 C100 H10B 109.6
Cl2 C100 H10B 109.6
H10A C100 H10B 108.1

loop_
_geom_bond_atom_site_label_1
_geom_bond_atom_site_label_2
_geom_bond_distance
Fe C10 2.003(3)
Fe C1 2.018(3)
Fe C11 2.026(3)
Fe C2 2.029(3)
Fe C12 2.043(3)
Fe C5 2.044(3)
Fe C4 2.053(4)
Fe C14 2.054(3)
Fe C3 2.055(4)
Fe C13 2.075(3)
N1 C17 1.553(4)
N1 C9 1.554(3)
N1 C15 1.584(3)
N1 H1A 0.89(3)
B1 C31 1.656(4)
B1 C41 1.658(4)
B1 C21 1.661(4)
B1 C16 1.675(4)
C1 C5 1.421(5)
C1 C2 1.433(5)
C1 C6 1.504(5)
C2 C3 1.422(6)
C2 H2 0.9400
C3 C4 1.422(6)
C3 H3 0.9400
C4 C5 1.416(5)
C4 H4 0.9400
C5 H5 0.9400
C6 C7 1.535(5)
C6 C8 1.540(5)
C6 H6 0.9900
C7 H7A 0.9700
C7 H7B 0.9700
C7 H7C 0.9700
C8 C9 1.536(5)
C8 H8A 0.9800
C8 H8B 0.9800
C9 C10 1.489(4)
C9 H9 0.9900
C10 C14 1.412(4)
C10 C11 1.420(4)
C11 C12 1.426(5)
C11 H11 0.9400
C12 C13 1.437(5)
C12 H12 0.9400
C13 C14 1.424(4)
C13 H13 0.9400
C14 C15 1.501(4)
C15 C16 1.521(4)
C15 H15 0.9900
C16 H16A 0.9800
C16 H16B 0.9800
C17 C18 1.524(4)
C17 C20 1.530(4)
C17 C19 1.531(4)
C18 H18A 0.9700
C18 H18B 0.9700
C18 H18C 0.9700
C19 H19A 0.9700
C19 H19B 0.9700
C19 H19C 0.9700
C20 H20A 0.9700
C20 H20B 0.9700
C20 H20C 0.9700
C21 C26 1.391(4)
C21 C22 1.397(4)
C22 F22 1.359(3)
C22 C23 1.372(4)
C23 F23 1.341(4)
C23 C24 1.373(5)
C24 F24 1.341(4)
C24 C25 1.372(5)
C25 F25 1.345(4)
C25 C26 1.383(4)
C26 F26 1.351(3)
C31 C32 1.387(4)
C31 C36 1.394(4)
C32 F32 1.347(4)
C32 C33 1.394(4)
C33 F33 1.336(4)
C33 C34 1.373(5)
C34 F34 1.348(4)
C34 C35 1.368(5)
C35 F35 1.344(4)
C35 C36 1.389(4)
C36 F36 1.355(3)
C41 C46 1.391(4)
C41 C42 1.398(4)
C42 F42 1.351(3)
C42 C43 1.378(4)
C43 F43 1.359(3)
C43 C44 1.364(5)
C44 F44 1.342(3)
C44 C45 1.380(4)
C45 F45 1.341(4)
C45 C46 1.381(4)
C46 F46 1.353(3)
C100 Cl1 1.698(6)
C100 Cl2 1.774(7)
C100 H10A 0.9800
C100 H10B 0.9800

loop_
_geom_torsion_atom_site_label_1
_geom_torsion_atom_site_label_2
_geom_torsion_atom_site_label_3
_geom_torsion_atom_site_label_4
_geom_torsion
C10 Fe C1 C5 130.8(2)
C11 Fe C1 C5 170.3(2)
C2 Fe C1 C5 -117.6(3)
C12 Fe C1 C5 -172.9(3)
C4 Fe C1 C5 -36.6(2)
C14 Fe C1 C5 91.4(2)
C3 Fe C1 C5 -80.1(2)
C13 Fe C1 C5 70.4(4)
C10 Fe C1 C2 -111.6(2)
C11 Fe C1 C2 -72.1(3)
C12 Fe C1 C2 -55.3(5)
C5 Fe C1 C2 117.6(3)
C4 Fe C1 C2 81.0(2)
C14 Fe C1 C2 -151.1(2)
C3 Fe C1 C2 37.5(2)
C13 Fe C1 C2 -172.0(3)
C10 Fe C1 C6 10.1(3)
C11 Fe C1 C6 49.6(3)
C2 Fe C1 C6 121.7(4)
C12 Fe C1 C6 66.4(5)
C5 Fe C1 C6 -120.7(3)
C4 Fe C1 C6 -157.3(3)
C14 Fe C1 C6 -29.3(3)
C3 Fe C1 C6 159.2(3)
C13 Fe C1 C6 -50.3(5)
C5 C1 C2 C3 1.0(4)
C6 C1 C2 C3 -175.3(3)
Fe C1 C2 C3 -59.9(3)
C5 C1 C2 Fe 60.9(2)
C6 C1 C2 Fe -115.4(3)
C10 Fe C2 C3 -160.5(2)
C1 Fe C2 C3 119.4(3)
C11 Fe C2 C3 -119.3(2)
C12 Fe C2 C3 -82.7(3)
C5 Fe C2 C3 80.8(3)
C4 Fe C2 C3 37.2(2)
C14 Fe C2 C3 175.0(2)
C13 Fe C2 C3 -73.2(6)
C10 Fe C2 C1 80.1(2)
C11 Fe C2 C1 121.3(2)
C12 Fe C2 C1 157.9(2)
C5 Fe C2 C1 -38.6(2)
C4 Fe C2 C1 -82.2(2)
C14 Fe C2 C1 55.7(4)
C3 Fe C2 C1 -119.4(3)
C13 Fe C2 C1 167.4(4)
C1 C2 C3 C4 0.1(4)
Fe C2 C3 C4 -58.7(3)
C1 C2 C3 Fe 58.8(2)
C10 Fe C3 C2 36.1(4)
C1 Fe C3 C2 -38.1(2)
C11 Fe C3 C2 73.5(3)
C12 Fe C3 C2 117.9(2)
C5 Fe C3 C2 -82.3(2)
C4 Fe C3 C2 -119.9(3)
C14 Fe C3 C2 -163.9(8)
C13 Fe C3 C2 158.8(2)
C10 Fe C3 C4 156.1(3)
C1 Fe C3 C4 81.8(2)
C11 Fe C3 C4 -166.6(2)
C2 Fe C3 C4 119.9(3)
C12 Fe C3 C4 -122.2(2)
C5 Fe C3 C4 37.7(2)
C14 Fe C3 C4 -43.9(10)
C13 Fe C3 C4 -81.3(3)
C2 C3 C4 C5 -1.1(4)
Fe C3 C4 C5 -59.2(2)
C2 C3 C4 Fe 58.1(3)
C10 Fe C4 C5 -12.2(6)
C1 Fe C4 C5 37.1(2)
C11 Fe C4 C5 148.0(3)
C2 Fe C4 C5 81.7(2)
C12 Fe C4 C5 -162.0(2)
C14 Fe C4 C5 -69.8(3)
C3 Fe C4 C5 119.1(3)
C13 Fe C4 C5 -115.2(2)
C10 Fe C4 C3 -131.3(5)
C1 Fe C4 C3 -82.0(2)
C11 Fe C4 C3 29.0(5)
C2 Fe C4 C3 -37.4(2)
C12 Fe C4 C3 78.9(3)
C5 Fe C4 C3 -119.1(3)
C14 Fe C4 C3 171.1(2)
C13 Fe C4 C3 125.7(2)
C3 C4 C5 C1 1.8(4)
Fe C4 C5 C1 -57.7(2)
C3 C4 C5 Fe 59.5(3)
C2 C1 C5 C4 -1.7(4)
C6 C1 C5 C4 174.7(3)
Fe C1 C5 C4 58.7(2)
C2 C1 C5 Fe -60.4(2)
C6 C1 C5 Fe 116.0(3)
C10 Fe C5 C4 175.9(2)
C1 Fe C5 C4 -120.8(3)
C11 Fe C5 C4 -143.7(3)
C2 Fe C5 C4 -81.7(2)
C12 Fe C5 C4 50.8(5)
C14 Fe C5 C4 132.3(2)
C3 Fe C5 C4 -37.7(2)
C13 Fe C5 C4 89.6(2)
C10 Fe C5 C1 -63.3(2)
C11 Fe C5 C1 -22.9(5)
C2 Fe C5 C1 39.1(2)
C12 Fe C5 C1 171.6(4)
C4 Fe C5 C1 120.8(3)
C14 Fe C5 C1 -106.9(2)
C3 Fe C5 C1 83.1(2)
C13 Fe C5 C1 -149.59(19)
C5 C1 C6 C7 117.3(4)
C2 C1 C6 C7 -66.9(5)
Fe C1 C6 C7 -154.6(3)
C5 C1 C6 C8 -119.4(4)
C2 C1 C6 C8 56.3(4)
Fe C1 C6 C8 -31.4(4)
C1 C6 C8 C9 60.0(4)
C7 C6 C8 C9 -175.7(3)
C6 C8 C9 C10 -64.4(4)
C6 C8 C9 N1 53.2(4)
C17 N1 C9 C10 -133.5(2)
C15 N1 C9 C10 -2.9(3)
C17 N1 C9 C8 101.7(3)
C15 N1 C9 C8 -127.8(3)
C8 C9 C10 C14 119.2(3)
N1 C9 C10 C14 -4.5(3)
C8 C9 C10 C11 -55.5(5)
N1 C9 C10 C11 -179.2(4)
C8 C9 C10 Fe 37.9(3)
N1 C9 C10 Fe -85.8(3)
C1 Fe C10 C14 -119.04(17)
C11 Fe C10 C14 119.6(3)
C2 Fe C10 C14 -160.49(18)
C12 Fe C10 C14 80.93(18)
C5 Fe C10 C14 -82.6(2)
C4 Fe C10 C14 -73.1(5)
C3 Fe C10 C14 175.1(3)
C13 Fe C10 C14 36.91(16)
C1 Fe C10 C11 121.4(2)
C2 Fe C10 C11 79.9(2)
C12 Fe C10 C11 -38.6(2)
C5 Fe C10 C11 157.9(2)
C4 Fe C10 C11 167.3(5)
C14 Fe C10 C11 -119.6(3)
C3 Fe C10 C11 55.5(3)
C13 Fe C10 C11 -82.7(2)
C1 Fe C10 C9 -13.0(2)
C11 Fe C10 C9 -134.4(3)
C2 Fe C10 C9 -54.4(3)
C12 Fe C10 C9 -173.0(3)
C5 Fe C10 C9 23.5(3)
C4 Fe C10 C9 32.9(6)
C14 Fe C10 C9 106.0(3)
C3 Fe C10 C9 -78.9(4)
C13 Fe C10 C9 143.0(3)
C14 C10 C11 C12 -0.9(4)
C9 C10 C11 C12 173.9(4)
Fe C10 C11 C12 60.2(2)
C14 C10 C11 Fe -61.1(2)
C9 C10 C11 Fe 113.7(4)
C1 Fe C11 C10 -72.0(2)
C2 Fe C11 C10 -111.7(2)
C12 Fe C11 C10 117.7(3)
C5 Fe C11 C10 -55.2(4)
C4 Fe C11 C10 -171.6(3)
C14 Fe C11 C10 37.39(18)
C3 Fe C11 C10 -151.1(2)
C13 Fe C11 C10 80.69(19)
C10 Fe C11 C12 -117.7(3)
C1 Fe C11 C12 170.31(19)
C2 Fe C11 C12 130.6(2)
C5 Fe C11 C12 -172.9(3)
C4 Fe C11 C12 70.6(4)
C14 Fe C11 C12 -80.3(2)
C3 Fe C11 C12 91.2(2)
C13 Fe C11 C12 -37.04(19)
C10 C11 C12 C13 0.3(4)
Fe C11 C12 C13 59.5(2)
C10 C11 C12 Fe -59.2(2)
C10 Fe C12 C11 38.84(19)
C1 Fe C12 C11 -22.9(5)
C2 Fe C12 C11 -63.6(3)
C5 Fe C12 C11 171.6(4)
C4 Fe C12 C11 -150.0(2)
C14 Fe C12 C11 82.8(2)
C3 Fe C12 C11 -107.2(2)
C13 Fe C12 C11 120.5(3)
C10 Fe C12 C13 -81.6(2)
C1 Fe C12 C13 -143.4(3)
C11 Fe C12 C13 -120.5(3)
C2 Fe C12 C13 175.96(19)
C5 Fe C12 C13 51.1(5)
C4 Fe C12 C13 89.5(2)
C14 Fe C12 C13 -37.69(17)
C3 Fe C12 C13 132.3(2)
C11 C12 C13 C14 0.4(4)
Fe C12 C13 C14 58.7(2)
C11 C12 C13 Fe -58.3(2)
C10 Fe C13 C14 -37.22(16)
C1 Fe C13 C14 29.7(4)
C11 Fe C13 C14 -81.57(18)
C2 Fe C13 C14 -131.0(5)
C12 Fe C13 C14 -118.8(3)
C5 Fe C13 C14 79.2(2)
C4 Fe C13 C14 125.51(19)
C3 Fe C13 C14 171.2(2)
C10 Fe C13 C12 81.6(2)
C1 Fe C13 C12 148.5(3)
C11 Fe C13 C12 37.2(2)
C2 Fe C13 C12 -12.2(6)
C5 Fe C13 C12 -162.0(2)
C4 Fe C13 C12 -115.7(2)
C14 Fe C13 C12 118.8(3)
C3 Fe C13 C12 -70.1(3)
C11 C10 C14 C13 1.1(4)
C9 C10 C14 C13 -175.1(3)
Fe C10 C14 C13 -59.1(2)
C11 C10 C14 C15 -172.8(3)
C9 C10 C14 C15 11.0(4)
Fe C10 C14 C15 126.9(2)
C11 C10 C14 Fe 60.2(2)
C9 C10 C14 Fe -116.0(3)
C12 C13 C14 C10 -0.9(3)
Fe C13 C14 C10 57.3(2)
C12 C13 C14 C15 170.6(3)
Fe C13 C14 C15 -131.2(4)
C12 C13 C14 Fe -58.2(2)
C1 Fe C14 C10 73.7(2)
C11 Fe C14 C10 -37.90(17)
C2 Fe C14 C10 36.2(3)
C12 Fe C14 C10 -82.13(19)
C5 Fe C14 C10 118.00(18)
C4 Fe C14 C10 158.5(2)
C3 Fe C14 C10 -164.0(9)
C13 Fe C14 C10 -120.3(2)
C10 Fe C14 C13 120.3(2)
C1 Fe C14 C13 -166.04(19)
C11 Fe C14 C13 82.38(19)
C2 Fe C14 C13 156.4(3)
C12 Fe C14 C13 38.15(18)
C5 Fe C14 C13 -121.73(19)
C4 Fe C14 C13 -81.3(2)
C3 Fe C14 C13 -43.7(9)
C10 Fe C14 C15 -101.1(3)
C1 Fe C14 C15 -27.4(3)
C11 Fe C14 C15 -139.0(3)
C2 Fe C14 C15 -64.9(4)
C12 Fe C14 C15 176.8(3)
C5 Fe C14 C15 16.9(3)
C4 Fe C14 C15 57.4(3)
C3 Fe C14 C15 94.9(9)
C13 Fe C14 C15 138.7(3)
C10 C14 C15 C16 -134.3(3)
C13 C14 C15 C16 54.4(5)
Fe C14 C15 C16 -54.8(3)
C10 C14 C15 N1 -11.6(3)
C13 C14 C15 N1 177.1(3)
Fe C14 C15 N1 67.9(3)
C17 N1 C15 C14 137.9(2)
C9 N1 C15 C14 8.6(3)
C17 N1 C15 C16 -94.7(3)
C9 N1 C15 C16 136.0(2)
C14 C15 C16 B1 -85.9(3)
N1 C15 C16 B1 157.1(2)
C31 B1 C16 C15 -48.3(3)
C41 B1 C16 C15 76.5(3)
C21 B1 C16 C15 -169.0(2)
C9 N1 C17 C18 -56.5(3)
C15 N1 C17 C18 175.5(2)
C9 N1 C17 C20 -174.8(2)
C15 N1 C17 C20 57.2(3)
C9 N1 C17 C19 65.3(3)
C15 N1 C17 C19 -62.7(3)
C31 B1 C21 C26 -129.6(3)
C41 B1 C21 C26 109.2(3)
C16 B1 C21 C26 -12.6(4)
C31 B1 C21 C22 52.7(3)
C41 B1 C21 C22 -68.5(3)
C16 B1 C21 C22 169.7(3)
C26 C21 C22 F22 -178.8(3)
B1 C21 C22 F22 -0.8(4)
C26 C21 C22 C23 2.5(5)
B1 C21 C22 C23 -179.5(3)
F22 C22 C23 F23 -0.2(5)
C21 C22 C23 F23 178.5(3)
F22 C22 C23 C24 -178.7(3)
C21 C22 C23 C24 0.0(5)
F23 C23 C24 F24 1.1(5)
C22 C23 C24 F24 179.6(3)
F23 C23 C24 C25 179.6(3)
C22 C23 C24 C25 -1.8(5)
F24 C24 C25 F25 -1.7(5)
C23 C24 C25 F25 179.8(3)
F24 C24 C25 C26 179.6(3)
C23 C24 C25 C26 1.0(5)
F25 C25 C26 F26 2.6(5)
C24 C25 C26 F26 -178.6(3)
F25 C25 C26 C21 -177.0(3)
C24 C25 C26 C21 1.8(5)
C22 C21 C26 F26 177.1(3)
B1 C21 C26 F26 -0.8(5)
C22 C21 C26 C25 -3.3(4)
B1 C21 C26 C25 178.8(3)
C41 B1 C31 C32 140.0(3)
C21 B1 C31 C32 25.2(4)
C16 B1 C31 C32 -94.5(3)
C41 B1 C31 C36 -48.1(3)
C21 B1 C31 C36 -162.8(2)
C16 B1 C31 C36 77.5(3)
C36 C31 C32 F32 -177.3(2)
B1 C31 C32 F32 -4.6(4)
C36 C31 C32 C33 2.2(4)
B1 C31 C32 C33 174.8(3)
F32 C32 C33 F33 -2.3(4)
C31 C32 C33 F33 178.3(3)
F32 C32 C33 C34 177.5(3)
C31 C32 C33 C34 -2.0(5)
F33 C33 C34 F34 -0.1(5)
C32 C33 C34 F34 -179.8(3)
F33 C33 C34 C35 -179.8(3)
C32 C33 C34 C35 0.5(5)
F34 C34 C35 F35 1.6(5)
C33 C34 C35 F35 -178.7(3)
F34 C34 C35 C36 -179.1(3)
C33 C34 C35 C36 0.6(5)
F35 C35 C36 F36 0.2(4)
C34 C35 C36 F36 -179.2(3)
F35 C35 C36 C31 179.0(3)
C34 C35 C36 C31 -0.4(5)
C32 C31 C36 F36 177.8(2)
B1 C31 C36 F36 4.9(4)
C32 C31 C36 C35 -1.0(4)
B1 C31 C36 C35 -173.8(3)
C31 B1 C41 C46 169.7(2)
C21 B1 C41 C46 -70.0(3)
C16 B1 C41 C46 49.0(3)
C31 B1 C41 C42 -17.5(4)
C21 B1 C41 C42 102.8(3)
C16 B1 C41 C42 -138.2(3)
C46 C41 C42 F42 175.6(2)
B1 C41 C42 F42 2.4(4)
C46 C41 C42 C43 -3.5(4)
B1 C41 C42 C43 -176.8(3)
F42 C42 C43 F43 1.3(4)
C41 C42 C43 F43 -179.5(3)
F42 C42 C43 C44 -177.9(3)
C41 C42 C43 C44 1.3(5)
F43 C43 C44 F44 0.1(5)
C42 C43 C44 F44 179.4(3)
F43 C43 C44 C45 -178.4(3)
C42 C43 C44 C45 0.9(5)
F44 C44 C45 F45 0.5(5)
C43 C44 C45 F45 179.0(3)
F44 C44 C45 C46 -178.9(3)
C43 C44 C45 C46 -0.4(5)
F45 C45 C46 F46 -3.8(4)
C44 C45 C46 F46 175.6(3)
F45 C45 C46 C41 178.3(3)
C44 C45 C46 C41 -2.3(5)
C42 C41 C46 F46 -173.7(2)
B1 C41 C46 F46 0.1(4)
C42 C41 C46 C45 4.0(4)
B1 C41 C46 C45 177.9(3)
